data_4305369
loop_
_publ_author_name
'Marius Kirchmann'
'Klaus Eichele'
'Lars Wesemann'

_publ_contact_author 'Lars Wesemann'
_publ_contact_author_address
;
Institut f\"ur Anorganische Chemie
Universit\"at T\"ubingen
Auf der Morgenstelle 18
72076 T\"ubingen
Germany
;
_publ_contact_author_fax 0497071292436
_publ_contact_author_phone 04970712976227
_publ_section_title
;
Homoleptic Cadmium and Mercury Compounds of Stanna-closo-dodecaborate
;
_journal_name_full 'Inorganic Chemistry'
_journal_page_first 5988
_journal_page_last 5991
_journal_paper_doi 10.1021/ic800357z
_journal_volume 47
_journal_year 2008
_chemical_formula_moiety 'B44 H44 Hg Sn4, 8(C3 H10 N), 2(Cl)'
_chemical_formula_sum 'C24 H124 B44 Cl2 Hg N8 Sn4'
_chemical_formula_weight 1747.20
_chemical_name_systematic
;
 ?
;
_space_group_IT_number 121
_symmetry_cell_setting tetragonal
_symmetry_space_group_name_Hall 'I -4 2'
_symmetry_space_group_name_H-M 'I -4 2 m'
_atom_sites_solution_hydrogens geom
_atom_sites_solution_primary direct
_atom_sites_solution_secondary difmap
_audit_creation_method SHELXL-97
_cell_angle_alpha 90.00
_cell_angle_beta 90.00
_cell_angle_gamma 90.00
_cell_formula_units_Z 2
_cell_length_a 14.9235(16)
_cell_length_b 14.9235(16)
_cell_length_c 20.3832(16)
_cell_measurement_temperature 173(2)
_cell_volume 4539.6(8)
_computing_cell_refinement 'Stoe X-Area 1.26'
_computing_data_collection 'Stoe X-Area 1.26'
_computing_data_reduction 'SToe X-Area 1.26'
_computing_molecular_graphics 'ORTEP 3'
_computing_publication_material 'SHELXL-97 (Sheldrick, 1997)'
_computing_structure_refinement 'SHELXL-97 (Sheldrick, 1997)'
_computing_structure_solution 'SHELXS-97 (Sheldrick, 1990)'
_diffrn_ambient_temperature 173(2)
_diffrn_measured_fraction_theta_full 0.982
_diffrn_measured_fraction_theta_max 0.982
_diffrn_measurement_device_type 'Stoe IPDS 2T'
_diffrn_measurement_method \w-scans
_diffrn_radiation_monochromator graphite
_diffrn_radiation_source 'fine-focus sealed tube'
_diffrn_radiation_type MoK\a
_diffrn_radiation_wavelength 0.71073
_diffrn_reflns_av_R_equivalents 0.0648
_diffrn_reflns_av_sigmaI/netI 0.0231
_diffrn_reflns_limit_h_max 17
_diffrn_reflns_limit_h_min -17
_diffrn_reflns_limit_k_max 17
_diffrn_reflns_limit_k_min -17
_diffrn_reflns_limit_l_max 24
_diffrn_reflns_limit_l_min -24
_diffrn_reflns_number 25889
_diffrn_reflns_theta_full 25.34
_diffrn_reflns_theta_max 25.34
_diffrn_reflns_theta_min 5.72
_exptl_absorpt_coefficient_mu 2.855
_exptl_absorpt_correction_T_max 0.7128
_exptl_absorpt_correction_T_min 0.5292
_exptl_absorpt_correction_type numerical
_exptl_absorpt_process_details 'Stoe X-Red, X-Shape'
_exptl_crystal_colour 'light yellow'
_exptl_crystal_density_diffrn 1.278
_exptl_crystal_density_method 'not measured'
_exptl_crystal_description bloc
_exptl_crystal_F_000 1716
_exptl_crystal_size_max 0.2
_exptl_crystal_size_mid 0.15
_exptl_crystal_size_min 0.1
_refine_diff_density_max 3.074
_refine_diff_density_min -1.130
_refine_diff_density_rms 0.156
_refine_ls_abs_structure_details 'Flack H D (1983), Acta Cryst. A39, 876-881'
_refine_ls_abs_structure_Flack 0.043(14)
_refine_ls_extinction_method none
_refine_ls_goodness_of_fit_ref 1.208
_refine_ls_hydrogen_treatment constr
_refine_ls_matrix_type full
_refine_ls_number_parameters 101
_refine_ls_number_reflns 2175
_refine_ls_number_restraints 0
_refine_ls_restrained_S_all 1.208
_refine_ls_R_factor_all 0.0569
_refine_ls_R_factor_gt 0.0538
_refine_ls_shift/su_max 0.000
_refine_ls_shift/su_mean 0.000
_refine_ls_structure_factor_coef Fsqd
_refine_ls_weighting_details 'calc w=1/[\s^2^(Fo^2^)+(0.0671P)^2^+49.5255P] where P=(Fo^2^+2Fc^2^)/3'
_refine_ls_weighting_scheme calc
_refine_ls_wR_factor_gt 0.1382
_refine_ls_wR_factor_ref 0.1396
_reflns_number_gt 2083
_reflns_number_total 2175
_reflns_threshold_expression >2sigma(I)
_cod_data_source_file ic800357z-file001_1.cif
_cod_data_source_block compound3
_cod_database_code 4305369

loop_
_symmetry_equiv_pos_as_xyz
'x, y, z'
'y, -x, -z'
'-x, -y, z'
'-y, x, -z'
'x, -y, -z'
'-y, -x, z'
'-x, y, -z'
'y, x, z'
'x+1/2, y+1/2, z+1/2'
'y+1/2, -x+1/2, -z+1/2'
'-x+1/2, -y+1/2, z+1/2'
'-y+1/2, x+1/2, -z+1/2'
'x+1/2, -y+1/2, -z+1/2'
'-y+1/2, -x+1/2, z+1/2'
'-x+1/2, y+1/2, -z+1/2'
'y+1/2, x+1/2, z+1/2'

loop_
_atom_site_label
_atom_site_type_symbol
_atom_site_fract_x
_atom_site_fract_y
_atom_site_fract_z
_atom_site_U_iso_or_equiv
_atom_site_adp_type
_atom_site_occupancy
_atom_site_symmetry_multiplicity
_atom_site_calc_flag
_atom_site_refinement_flags
_atom_site_disorder_assembly
_atom_site_disorder_group
Hg Hg 0.5000 0.5000 0.5000 0.0291(3) Uani 1 8 d S . .
Sn Sn 0.38623(5) 0.38623(5) 0.43775(5) 0.0391(3) Uani 1 2 d S . .
B2 B 0.3817(8) 0.2928(7) 0.3468(5) 0.034(2) Uani 1 1 d . . .
H1 H 0.4441 0.2980 0.3184 0.041 Uiso 1 1 calc R . .
B3 B 0.3754(7) 0.2321(7) 0.4273(5) 0.033(2) Uani 1 1 d . . .
H3 H 0.4338 0.1993 0.4499 0.039 Uiso 1 1 calc R . .
B4 B 0.2822(7) 0.2822(7) 0.4751(6) 0.024(3) Uani 1 2 d S . .
H5 H 0.2815 0.2815 0.5291 0.029 Uiso 1 2 calc SR . .
B7 B 0.2652(7) 0.1830(7) 0.4313(6) 0.032(2) Uani 1 1 d . . .
H6 H 0.2549 0.1196 0.4577 0.039 Uiso 1 1 calc R . .
B6 B 0.3239(8) 0.1885(7) 0.3545(5) 0.034(2) Uani 1 1 d . . .
H7 H 0.3515 0.1279 0.3314 0.041 Uiso 1 1 calc R . .
B5 B 0.2772(8) 0.2772(8) 0.3073(7) 0.033(3) Uani 1 2 d S . .
H8 H 0.2751 0.2751 0.2534 0.040 Uiso 1 2 calc SR . .
B8 B 0.2077(8) 0.2077(8) 0.3559(8) 0.037(4) Uani 1 2 d S . .
H10 H 0.1605 0.1605 0.3330 0.044 Uiso 1 2 calc SR . .
N1 N 0.1364(7) 0.4136(7) 0.1468(5) 0.053(3) Uani 1 1 d . . .
H1A H 0.1037 0.4469 0.1756 0.064 Uiso 1 1 calc R . .
C11 C 0.1129(8) 0.3186(7) 0.1588(6) 0.048(3) Uani 1 1 d . . .
H11A H 0.0499 0.3100 0.1514 0.071 Uiso 1 1 calc R . .
H11B H 0.1271 0.3031 0.2033 0.071 Uiso 1 1 calc R . .
H11C H 0.1463 0.2810 0.1294 0.071 Uiso 1 1 calc R . .
C12 C 0.1090(11) 0.4415(9) 0.0802(5) 0.055(3) Uani 1 1 d . . .
H12A H 0.0465 0.4287 0.0740 0.083 Uiso 1 1 calc R . .
H12B H 0.1436 0.4093 0.0483 0.083 Uiso 1 1 calc R . .
H12C H 0.1190 0.5046 0.0751 0.083 Uiso 1 1 calc R . .
C13 C 0.2272(11) 0.4334(10) 0.1587(9) 0.077(5) Uani 1 1 d . . .
H13A H 0.2426 0.4156 0.2025 0.115 Uiso 1 1 calc R . .
H13B H 0.2369 0.4967 0.1538 0.115 Uiso 1 1 calc R . .
H13C H 0.2640 0.4015 0.1279 0.115 Uiso 1 1 calc R . .
Cl1 Cl 0.0000 0.5000 0.2500 0.0480(11) Uani 1 4 d S . .

loop_
_atom_site_aniso_label
_atom_site_aniso_U_11
_atom_site_aniso_U_22
_atom_site_aniso_U_33
_atom_site_aniso_U_23
_atom_site_aniso_U_13
_atom_site_aniso_U_12
Hg 0.0264(3) 0.0264(3) 0.0344(5) 0.000 0.000 0.000
Sn 0.0382(4) 0.0382(4) 0.0409(5) -0.0064(3) -0.0064(3) -0.0056(4)
B2 0.033(5) 0.037(6) 0.034(5) -0.004(4) 0.003(5) 0.011(5)
B3 0.034(5) 0.025(5) 0.039(5) 0.003(4) -0.002(5) 0.010(4)
B4 0.030(4) 0.030(4) 0.012(5) 0.006(4) 0.006(4) 0.007(6)
B7 0.033(5) 0.024(5) 0.039(5) -0.003(4) 0.005(5) 0.001(4)
B6 0.037(6) 0.027(5) 0.039(6) -0.007(4) -0.002(5) 0.014(4)
B5 0.033(5) 0.033(5) 0.034(7) -0.012(5) -0.012(5) 0.007(6)
B8 0.033(5) 0.033(5) 0.045(9) -0.009(5) -0.009(5) 0.016(6)
N1 0.067(7) 0.050(6) 0.043(5) 0.007(4) -0.011(5) -0.023(5)
C11 0.046(6) 0.040(6) 0.057(6) 0.013(5) -0.006(6) -0.014(5)
C12 0.081(9) 0.052(7) 0.033(5) 0.003(5) -0.006(6) -0.017(7)
C13 0.072(9) 0.058(8) 0.100(11) 0.027(8) -0.038(9) -0.024(7)
Cl1 0.0502(16) 0.0502(16) 0.043(2) 0.000 0.000 0.000

loop_
_atom_type_symbol
_atom_type_description
_atom_type_scat_dispersion_real
_atom_type_scat_dispersion_imag
_atom_type_scat_source
C C 0.0033 0.0016 'International Tables Vol C Tables 4.2.6.8 and 6.1.1.4'
B B 0.0013 0.0007 'International Tables Vol C Tables 4.2.6.8 and 6.1.1.4'
Hg Hg -2.3894 9.2266 'International Tables Vol C Tables 4.2.6.8 and 6.1.1.4'
N N 0.0061 0.0033 'International Tables Vol C Tables 4.2.6.8 and 6.1.1.4'
Sn Sn -0.6537 1.4246 'International Tables Vol C Tables 4.2.6.8 and 6.1.1.4'
H H 0.0000 0.0000 'International Tables Vol C Tables 4.2.6.8 and 6.1.1.4'
Cl Cl 0.1484 0.1585 'International Tables Vol C Tables 4.2.6.8 and 6.1.1.4'

loop_
_geom_angle_atom_site_label_1
_geom_angle_atom_site_label_2
_geom_angle_atom_site_label_3
_geom_angle
_geom_angle_site_symmetry_1
_geom_angle_site_symmetry_3
_geom_angle_publ_flag
Sn Hg Sn 124.29(4) . 3_665 ?
Sn Hg Sn 102.609(18) . 4_656 ?
Sn Hg Sn 102.609(19) 3_665 4_656 ?
Sn Hg Sn 102.609(19) . 2_566 ?
Sn Hg Sn 102.609(18) 3_665 2_566 ?
Sn Hg Sn 124.29(4) 4_656 2_566 ?
B3 Sn B3 81.5(5) 8 . ?
B3 Sn B2 47.7(4) 8 8 ?
B3 Sn B2 81.7(4) . 8 ?
B3 Sn B2 81.7(4) 8 . ?
B3 Sn B2 47.7(4) . . ?
B2 Sn B2 47.7(5) 8 . ?
B3 Sn B4 47.1(3) 8 . ?
B3 Sn B4 47.1(3) . . ?
B2 Sn B4 80.8(4) 8 . ?
B2 Sn B4 80.8(4) . . ?
B3 Sn Hg 135.0(3) 8 . ?
B3 Sn Hg 135.0(3) . . ?
B2 Sn Hg 140.1(3) 8 . ?
B2 Sn Hg 140.1(3) . . ?
B4 Sn Hg 133.0(3) . . ?
B5 B2 B6 60.0(7) . . ?
B5 B2 B3 106.9(9) . . ?
B6 B2 B3 58.6(6) . . ?
B5 B2 B2 58.0(4) . 8 ?
B6 B2 B2 105.9(5) . 8 ?
B3 B2 B2 107.8(4) . 8 ?
B5 B2 Sn 117.9(6) . . ?
B6 B2 Sn 117.9(6) . . ?
B3 B2 Sn 66.0(4) . . ?
B2 B2 Sn 66.1(3) 8 . ?
B5 B2 H1 120.9 . . ?
B6 B2 H1 121.1 . . ?
B3 B2 H1 122.6 . . ?
B2 B2 H1 123.2 8 . ?
Sn B2 H1 110.7 . . ?
B6 B3 B7 59.9(6) . . ?
B6 B3 B4 105.0(8) . . ?
B7 B3 B4 57.1(6) . . ?
B6 B3 B2 58.2(6) . . ?
B7 B3 B2 106.3(7) . . ?
B4 B3 B2 107.6(7) . . ?
B6 B3 Sn 117.8(6) . . ?
B7 B3 Sn 117.6(6) . . ?
B4 B3 Sn 66.7(5) . . ?
B2 B3 Sn 66.3(5) . . ?
B6 B3 H3 121.6 . . ?
B7 B3 H3 121.5 . . ?
B4 B3 H3 123.6 . . ?
B2 B3 H3 122.8 . . ?
Sn B3 H3 110.4 . . ?
B7 B4 B7 59.5(9) 8 . ?
B7 B4 B3 59.9(6) 8 8 ?
B7 B4 B3 107.9(8) . 8 ?
B7 B4 B3 107.9(8) 8 . ?
B7 B4 B3 59.9(6) . . ?
B3 B4 B3 109.2(9) 8 . ?
B7 B4 Sn 119.7(7) 8 . ?
B7 B4 Sn 119.7(7) . . ?
B3 B4 Sn 66.2(5) 8 . ?
B3 B4 Sn 66.2(5) . . ?
B7 B4 H5 120.1 8 . ?
B7 B4 H5 120.1 . . ?
B3 B4 H5 121.9 8 . ?
B3 B4 H5 121.9 . . ?
Sn B4 H5 109.9 . . ?
B7 B7 B4 60.2(4) 8 . ?
B7 B7 B6 108.2(5) 8 . ?
B4 B7 B6 109.7(8) . . ?
B7 B7 B8 61.2(4) 8 . ?
B4 B7 B8 109.5(8) . . ?
B6 B7 B8 58.6(6) . . ?
B7 B7 B3 111.0(5) 8 . ?
B4 B7 B3 63.0(6) . . ?
B6 B7 B3 59.8(6) . . ?
B8 B7 B3 108.4(9) . . ?
B7 B7 H6 120.6 8 . ?
B4 B7 H6 119.9 . . ?
B6 B7 H6 122.3 . . ?
B8 B7 H6 121.8 . . ?
B3 B7 H6 120.0 . . ?
B8 B6 B5 60.1(8) . . ?
B8 B6 B2 109.7(8) . . ?
B5 B6 B2 59.6(7) . . ?
B8 B6 B3 110.5(8) . . ?
B5 B6 B3 110.2(8) . . ?
B2 B6 B3 63.2(6) . . ?
B8 B6 B7 60.8(8) . . ?
B5 B6 B7 108.3(8) . . ?
B2 B6 B7 110.5(7) . . ?
B3 B6 B7 60.2(6) . . ?
B8 B6 H7 120.7 . . ?
B5 B6 H7 121.9 . . ?
B2 B6 H7 119.9 . . ?
B3 B6 H7 119.5 . . ?
B7 B6 H7 121.2 . . ?
B2 B5 B2 64.0(9) . 8 ?
B2 B5 B8 109.7(9) . . ?
B2 B5 B8 109.7(9) 8 . ?
B2 B5 B6 60.4(6) . . ?
B2 B5 B6 111.0(9) 8 . ?
B8 B5 B6 59.4(6) . . ?
B2 B5 B6 111.0(9) . 8 ?
B2 B5 B6 60.4(6) 8 8 ?
B8 B5 B6 59.4(6) . 8 ?
B6 B5 B6 106.9(11) . 8 ?
B2 B5 H8 118.9 . . ?
B2 B5 H8 118.9 8 . ?
B8 B5 H8 121.7 . . ?
B6 B5 H8 122.0 . . ?
B6 B5 H8 122.0 8 . ?
B6 B8 B6 108.7(12) . 8 ?
B6 B8 B5 60.5(7) . . ?
B6 B8 B5 60.5(7) 8 . ?
B6 B8 B7 60.7(6) . . ?
B6 B8 B7 107.1(10) 8 . ?
B5 B8 B7 108.5(10) . . ?
B6 B8 B7 107.1(10) . 8 ?
B6 B8 B7 60.7(6) 8 8 ?
B5 B8 B7 108.5(10) . 8 ?
B7 B8 B7 57.7(8) . 8 ?
B6 B8 H10 121.4 . . ?
B6 B8 H10 121.4 8 . ?
B5 B8 H10 120.9 . . ?
B7 B8 H10 122.5 . . ?
B7 B8 H10 122.5 8 . ?
C13 N1 C12 111.5(11) . . ?
C13 N1 C11 113.6(11) . . ?
C12 N1 C11 110.8(9) . . ?
C13 N1 H1A 106.8 . . ?
C12 N1 H1A 106.8 . . ?
C11 N1 H1A 106.8 . . ?
N1 C11 H11A 109.5 . . ?
N1 C11 H11B 109.5 . . ?
H11A C11 H11B 109.5 . . ?
N1 C11 H11C 109.5 . . ?
H11A C11 H11C 109.5 . . ?
H11B C11 H11C 109.5 . . ?
N1 C12 H12A 109.5 . . ?
N1 C12 H12B 109.5 . . ?
H12A C12 H12B 109.5 . . ?
N1 C12 H12C 109.5 . . ?
H12A C12 H12C 109.5 . . ?
H12B C12 H12C 109.5 . . ?
N1 C13 H13A 109.5 . . ?
N1 C13 H13B 109.5 . . ?
H13A C13 H13B 109.5 . . ?
N1 C13 H13C 109.5 . . ?
H13A C13 H13C 109.5 . . ?
H13B C13 H13C 109.5 . . ?

loop_
_geom_bond_atom_site_label_1
_geom_bond_atom_site_label_2
_geom_bond_distance
_geom_bond_site_symmetry_2
_geom_bond_publ_flag
Hg Sn 2.7157(10) . ?
Hg Sn 2.7157(10) 3_665 ?
Hg Sn 2.7157(10) 4_656 ?
Hg Sn 2.7157(10) 2_566 ?
Sn B3 2.315(11) 8 ?
Sn B3 2.315(11) . ?
Sn B2 2.320(10) 8 ?
Sn B2 2.320(10) . ?
Sn B4 2.324(14) . ?
B2 B5 1.770(17) . ?
B2 B6 1.785(17) . ?
B2 B3 1.876(15) . ?
B2 B2 1.88(2) 8 ?
B2 H1 1.1000 . ?
B3 B6 1.795(15) . ?
B3 B7 1.802(16) . ?
B3 B4 1.855(13) . ?
B3 H3 1.1000 . ?
B4 B7 1.747(16) 8 ?
B4 B7 1.747(16) . ?
B4 B3 1.855(13) 8 ?
B4 H5 1.1000 . ?
B7 B7 1.73(2) 8 ?
B7 B6 1.796(16) . ?
B7 B8 1.798(18) . ?
B7 H6 1.1000 . ?
B6 B8 1.758(15) . ?
B6 B5 1.778(15) . ?
B6 H7 1.1000 . ?
B5 B2 1.770(17) 8 ?
B5 B8 1.77(3) . ?
B5 B6 1.778(15) 8 ?
B5 H8 1.1000 . ?
B8 B6 1.758(15) 8 ?
B8 B7 1.798(18) 8 ?
B8 H10 1.1000 . ?
N1 C13 1.408(17) . ?
N1 C12 1.477(14) . ?
N1 C11 1.481(13) . ?
N1 H1A 0.9100 . ?
C11 H11A 0.9600 . ?
C11 H11B 0.9600 . ?
C11 H11C 0.9600 . ?
C12 H12A 0.9600 . ?
C12 H12B 0.9600 . ?
C12 H12C 0.9600 . ?
C13 H13A 0.9600 . ?
C13 H13B 0.9600 . ?
C13 H13C 0.9600 . ?
